data_8107644
loop_
_publ_author_name
'Zhao, Yan'
'Li, Shi-Hui'
'Zhang, Li'

_publ_section_title
;
 Crystal structure of poly[\m4-2,6-dimethyl-pyridine-3,5-dicarboxylate-
 \k6O,O&#x2019;:O&#x2019;,O&#x2019;&#x2019;,O&#x2019;&#x2019;&#x2019;:O&#x2019;&#x2019;&#x2019;]
 calcium(II), C9H11CaNO6
;
_journal_issue 1
_journal_name_full 'Zeitschrift f\"ur Kristallographie - New Crystal Structures'
_journal_page_first 31
_journal_page_last 32
_journal_paper_doi 10.1515/ncrs-2014-9068
_journal_volume 230
_journal_year 2015
_chemical_formula_sum 'C9 H11 Ca N O6'
_chemical_formula_weight 269.27
_chemical_name_common
;
poly[mu4-2,6-dimethyl-pyridine-3,5-dicarboxylate-
k6O,O':O',O'',O''':O'''] calcium(II)
;
_space_group_IT_number 61
_space_group_name_Hall '-P 2ac 2ab'
_space_group_name_H-M_alt 'P b c a'
_symmetry_cell_setting orthorhombic
_symmetry_Int_Tables_number 61
_symmetry_space_group_name_Hall '-P 2ac 2ab'
_symmetry_space_group_name_H-M 'P b c a'
_cell_angle_alpha 90.
_cell_angle_beta 90.
_cell_angle_gamma 90.
_cell_formula_units_Z 8
_cell_length_a 15.9540(19)
_cell_length_b 7.7489(9)
_cell_length_c 17.811(2)
_cell_volume 2201.9(4)
_diffrn_ambient_temperature 296
_diffrn_radiation_probe x-ray
_diffrn_radiation_type MoK\a
_diffrn_radiation_wavelength 0.71073
_exptl_absorpt_coefficient_mu 0.587
_exptl_crystal_density_diffrn 1.625
_exptl_crystal_density_method 'Not Measured'
_exptl_crystal_F_000 1120
_refine_ls_number_parameters 158
_refine_ls_number_reflns 1933
_refine_ls_R_factor_gt 0.0398
_refine_ls_wR_factor_gt 0.1010
_cod_data_source_file Z-2015-031.cif
_cod_data_source_block 1
_cod_database_code 8107644

loop_
_space_group_symop_id
_space_group_symop_operation_xyz
1 x,y,z
2 1/2-x,-y,1/2+z
3 1/2+x,1/2-y,-z
4 -x,1/2+y,1/2-z
5 -x,-y,-z
6 1/2+x,y,1/2-z
7 1/2-x,1/2+y,z
8 x,1/2-y,1/2+z

loop_
_atom_site_aniso_label
_atom_site_aniso_U_11
_atom_site_aniso_U_22
_atom_site_aniso_U_33
_atom_site_aniso_U_23
_atom_site_aniso_U_13
_atom_site_aniso_U_12
Ca1 0.0166(2) 0.0154(2) 0.0203(2) 0.0008(2) 0.0002(2) 0.0002(2)
O1 0.0460(10) 0.0240(10) 0.0480(10) -0.0020(9) -0.0200(10) 0.0024(9)
O2 0.0490(10) 0.0240(10) 0.0360(10) 0.0026(8) 0.0203(9) 0.0009(9)
O3 0.0280(9) 0.0203(9) 0.0380(10) 0.0054(7) -0.0107(8) -0.0065(7)
O4 0.0213(8) 0.0214(9) 0.0340(10) 0.0047(7) -0.0064(8) 0.0029(7)
O5 0.0510(10) 0.0180(10) 0.0500(10) -0.0022(8) 0.0270(10) -0.0029(8)
O6 0.0293(9) 0.0216(8) 0.0280(10) -0.0041(7) 0.0117(8) 0.0000(7)
N1 0.0190(10) 0.0250(10) 0.0230(10) 0.0034(8) -0.0021(8) -0.0008(8)
C1 0.0200(10) 0.0180(10) 0.0210(10) -0.0010(9) 0.0010(10) 0.0007(9)
C2 0.0180(10) 0.0180(10) 0.0230(10) -0.0003(9) -0.0030(9) 0.0001(9)
C3 0.0220(10) 0.0240(10) 0.0200(10) 0.0027(9) -0.0010(10) 0.0010(9)
C4 0.0220(10) 0.0170(10) 0.0210(10) -0.0020(9) 0.0040(10) 0.0004(9)
C5 0.0160(10) 0.0230(10) 0.0250(10) 0.0010(10) -0.0010(10) -0.0019(9)
C6 0.0210(10) 0.050(2) 0.038(2) 0.0080(10) -0.0050(10) -0.0040(10)
C7 0.0240(10) 0.0330(10) 0.0240(10) 0.0060(10) 0.0030(10) -0.0040(10)
C8 0.0180(10) 0.0210(10) 0.0170(10) -0.0002(9) -0.0013(9) 0.0005(9)
C9 0.0200(10) 0.0190(10) 0.0220(10) 0.0003(9) 0.0013(9) -0.0004(9)

loop_
_atom_site_label
_atom_site_type_symbol
_atom_site_thermal_displace_type
_atom_site_fract_x
_atom_site_fract_y
_atom_site_fract_z
_atom_site_occupancy
_atom_site_U_iso_or_equiv
_atom_site_calc_flag
_atom_site_refinement_flags
_atom_site_disorder_assembly
_atom_site_disorder_group
Ca1 Ca Uani 0.72182(3) 0.67049(6) 0.28462(3) 1.000 0.0174(1) . . . .
O1 O Uani 0.63010(10) 0.5502(2) 0.18760(10) 1.000 0.0393(6) . . . .
O2 O Uani 0.62400(10) 0.7938(2) 0.36950(10) 1.000 0.0363(6) . . . .
O3 O Uani 0.83540(10) 0.6419(2) 0.37660(10) 1.000 0.0288(5) . . . .
O4 O Uani 0.82310(10) 0.9086(2) 0.33740(10) 1.000 0.0256(5) . . . .
O5 O Uani 1.15670(10) 1.1937(2) 0.31150(10) 1.000 0.0397(6) . . . .
O6 O Uani 1.19080(10) 0.9352(2) 0.27330(9) 1.000 0.0263(5) . . . .
N1 N Uani 1.06330(10) 0.8047(2) 0.48410(10) 1.000 0.0223(6) . . . .
C1 C Uani 0.98370(10) 0.7723(3) 0.46370(10) 1.000 0.0197(6) . . . .
C2 C Uani 0.95180(10) 0.8303(3) 0.39470(10) 1.000 0.0197(6) . . . .
C3 C Uani 1.00470(10) 0.9241(3) 0.34810(10) 1.000 0.0220(6) . . . .
C4 C Uani 1.08770(10) 0.9503(3) 0.36770(10) 1.000 0.0200(6) . . . .
C5 C Uani 1.11500(10) 0.8885(3) 0.43690(10) 1.000 0.0213(6) . . . .
C6 C Uani 1.2039(2) 0.9111(4) 0.4627(2) 1.000 0.0363(10) . . . .
C7 C Uani 0.9316(2) 0.6747(3) 0.52000(10) 1.000 0.0270(6) . . . .
C8 C Uani 0.86430(10) 0.7910(3) 0.36900(10) 1.000 0.0187(6) . . . .
C9 C Uani 1.14820(10) 1.0343(3) 0.31370(10) 1.000 0.0203(6) . . . .
H1A H Uiso 0.57870 0.58050 0.19560 1.000 0.0590 . . . .
H1B H Uiso 0.63300 0.43860 0.18800 1.000 0.0590 . . . .
H2A H Uiso 0.63630 0.90190 0.37850 1.000 0.0550 . . . .
H2B H Uiso 0.62460 0.73810 0.41220 1.000 0.0550 . . . .
H3 H Uiso 0.98420 0.96950 0.30330 1.000 0.0260 . . . .
H6A H Uiso 1.21230 0.84820 0.50850 1.000 0.0540 . . . .
H6B H Uiso 1.21490 1.03140 0.47120 1.000 0.0540 . . . .
H6C H Uiso 1.24140 0.86820 0.42490 1.000 0.0540 . . . .
H7A H Uiso 0.92270 0.55910 0.50240 1.000 0.0400 . . . .
H7B H Uiso 0.87860 0.73130 0.52630 1.000 0.0400 . . . .
H7C H Uiso 0.96050 0.67140 0.56730 1.000 0.0400 . . . .

loop_
_atom_type_symbol
_atom_type_description
_atom_type_scat_dispersion_real
_atom_type_scat_dispersion_imag
_atom_type_scat_source
C C 0.0033 0.0016 ' International Tables Vol C Tables 4.2.6.8 and 6.1.1.4'
H H 0.0000 0.0000 ' International Tables Vol C Tables 4.2.6.8 and 6.1.1.4'
Ca Ca 0.2262 0.3064 ' International Tables Vol C Tables 4.2.6.8 and 6.1.1.4'
N N 0.0061 0.0033 ' International Tables Vol C Tables 4.2.6.8 and 6.1.1.4'
O O 0.0106 0.0060 ' International Tables Vol C Tables 4.2.6.8 and 6.1.1.4'

loop_
_geom_angle_atom_site_label_1
_geom_angle_atom_site_label_2
_geom_angle_atom_site_label_3
_geom_angle
_geom_angle_site_symmetry_1
_geom_angle_site_symmetry_2
_geom_angle_site_symmetry_3
_geom_angle_publ_flag
O1 Ca1 O2 102.11(6) . . . yes
O1 Ca1 O3 151.45(6) . . . yes
O1 Ca1 O4 152.57(6) . . . yes
O1 Ca1 O5 90.41(6) . . 4_745 yes
O1 Ca1 O6 76.46(5) . . 4_745 yes
O1 Ca1 O6 84.06(6) . . 6_455 yes
O1 Ca1 O4 76.77(6) . . 7_645 yes
O2 Ca1 O3 95.55(6) . . . yes
O2 Ca1 O4 83.90(5) . . . yes
O2 Ca1 O5 152.17(6) . . 4_745 yes
O2 Ca1 O6 156.50(6) . . 4_745 yes
O2 Ca1 O6 77.86(6) . . 6_455 yes
O2 Ca1 O4 83.82(6) . . 7_645 yes
O3 Ca1 O4 50.95(5) . . . yes
O3 Ca1 O5 83.98(6) . . 4_745 yes
O3 Ca1 O6 78.41(5) . . 4_745 yes
O3 Ca1 O6 121.86(6) . . 6_455 yes
O3 Ca1 O4 83.11(6) . . 7_645 yes
O4 Ca1 O5 74.20(5) . . 4_745 yes
O4 Ca1 O6 108.36(5) . . 4_745 yes
O4 Ca1 O6 70.93(5) . . 6_455 yes
O4 Ca1 O4 130.65(6) . . 7_645 yes
O5 Ca1 O6 50.60(5) 4_745 . 4_745 yes
O5 Ca1 O6 78.86(5) 4_745 . 6_455 yes
O4 Ca1 O5 123.54(6) 7_645 . 4_745 yes
O6 Ca1 O6 124.71(6) 4_745 . 6_455 yes
O4 Ca1 O6 72.97(6) 7_645 . 4_745 yes
O4 Ca1 O6 150.01(6) 7_645 . 6_455 yes
Ca1 O3 C8 96.69(12) . . . yes
Ca1 O4 C8 88.43(12) . . . yes
Ca1 O4 Ca1 106.02(6) . . 7_655 yes
Ca1 O4 C8 164.90(14) 7_655 . . yes
Ca1 O5 C9 91.92(12) 4_755 . . yes
Ca1 O6 C9 95.27(13) 4_755 . . yes
Ca1 O6 C9 154.41(14) 6_555 . . yes
Ca1 O6 Ca1 109.63(6) 4_755 . 6_555 yes
C1 N1 C5 120.03(17) . . . yes
H1A O1 H1B 109.00 . . . no
Ca1 O1 H1A 110.00 . . . no
Ca1 O1 H1B 110.00 . . . no
Ca1 O2 H2A 111.00 . . . no
Ca1 O2 H2B 110.00 . . . no
H2A O2 H2B 108.00 . . . no
C2 C1 C7 122.92(17) . . . no
N1 C1 C2 121.27(17) . . . yes
N1 C1 C7 115.79(18) . . . yes
C1 C2 C3 118.05(15) . . . no
C3 C2 C8 119.29(16) . . . no
C1 C2 C8 122.64(17) . . . no
C2 C3 C4 120.48(17) . . . no
C5 C4 C9 120.81(15) . . . no
C3 C4 C5 118.17(17) . . . no
C3 C4 C9 120.93(16) . . . no
N1 C5 C6 116.4(2) . . . yes
N1 C5 C4 121.85(16) . . . yes
C4 C5 C6 121.8(2) . . . no
O3 C8 C2 119.82(18) . . . yes
O3 C8 O4 121.69(17) . . . yes
O4 C8 C2 118.43(19) . . . yes
O6 C9 C4 116.6(2) . . . yes
O5 C9 O6 122.12(18) . . . yes
O5 C9 C4 121.20(18) . . . yes
C2 C3 H3 120.00 . . . no
C4 C3 H3 120.00 . . . no
C5 C6 H6A 109.00 . . . no
C5 C6 H6B 110.00 . . . no
C5 C6 H6C 109.00 . . . no
H6A C6 H6B 109.00 . . . no
H6A C6 H6C 109.00 . . . no
H6B C6 H6C 109.00 . . . no
C1 C7 H7A 109.00 . . . no
C1 C7 H7B 110.00 . . . no
C1 C7 H7C 109.00 . . . no
H7A C7 H7B 110.00 . . . no
H7A C7 H7C 109.00 . . . no
H7B C7 H7C 109.00 . . . no

loop_
_geom_bond_atom_site_label_1
_geom_bond_atom_site_label_2
_geom_bond_distance
_geom_bond_site_symmetry_1
_geom_bond_site_symmetry_2
_geom_bond_publ_flag
Ca1 O1 2.4487(18) . . yes
Ca1 O2 2.3736(18) . . yes
Ca1 O3 2.4529(18) . . yes
Ca1 O4 2.6266(17) . . yes
Ca1 O5 2.5922(18) . 4_745 yes
Ca1 O6 2.5163(17) . 4_745 yes
Ca1 O6 2.3488(17) . 6_455 yes
Ca1 O4 2.3485(17) . 7_645 yes
O3 C8 1.251(3) . . yes
O4 C8 1.257(3) . . yes
O5 C9 1.243(3) . . yes
O6 C9 1.253(3) . . yes
N1 C1 1.345(2) . . yes
N1 C5 1.345(2) . . yes
O1 H1A 0.8600 . . no
O1 H1B 0.8700 . . no
O2 H2A 0.8800 . . no
O2 H2B 0.8700 . . no
C1 C2 1.404(3) . . no
C1 C7 1.506(3) . . no
C2 C3 1.389(3) . . no
C2 C8 1.500(2) . . no
C3 C4 1.384(2) . . no
C4 C9 1.510(3) . . no
C4 C5 1.392(3) . . no
C5 C6 1.501(4) . . no
C3 H3 0.9300 . . no
C6 H6A 0.9600 . . no
C6 H6B 0.9600 . . no
C6 H6C 0.9600 . . no
C7 H7A 0.9600 . . no
C7 H7B 0.9600 . . no
C7 H7C 0.9600 . . no

loop_
_geom_hbond_atom_site_label_D
_geom_hbond_atom_site_label_H
_geom_hbond_atom_site_label_A
_geom_hbond_distance_DH
_geom_hbond_distance_HA
_geom_hbond_distance_DA
_geom_hbond_angle_DHA
_geom_hbond_site_symmetry_A
_geom_hbond_publ_flag
O1 H1B O5 0.8700 1.9400 2.795(2) 172.00 6_445 yes
O2 H2A O3 0.8800 1.9100 2.777(2) 168.00 7_655 yes
O2 H2B N1 0.8700 2.1200 2.884(2) 146.00 3_466 yes

loop_
_geom_torsion_atom_site_label_1
_geom_torsion_atom_site_label_2
_geom_torsion_atom_site_label_3
_geom_torsion_atom_site_label_4
_geom_torsion
_geom_torsion_site_symmetry_1
_geom_torsion_site_symmetry_2
_geom_torsion_site_symmetry_3
_geom_torsion_site_symmetry_4
_geom_torsion_publ_flag
O1 Ca1 O3 C8 145.88(13) . . . . no
O2 Ca1 O3 C8 -85.84(12) . . . . no
O4 Ca1 O3 C8 -8.33(11) . . . . no
O5 Ca1 O3 C8 66.19(12) 4_745 . . . no
O6 Ca1 O3 C8 117.15(13) 4_745 . . . no
O6 Ca1 O3 C8 -6.70(14) 6_455 . . . no
O4 Ca1 O3 C8 -168.90(13) 7_645 . . . no
O1 Ca1 O4 C8 -144.92(13) . . . . no
O1 Ca1 O4 Ca1 30.65(15) . . . 7_655 no
O2 Ca1 O4 C8 110.47(12) . . . . no
O2 Ca1 O4 Ca1 -73.95(7) . . . 7_655 no
O3 Ca1 O4 C8 8.24(11) . . . . no
O3 Ca1 O4 Ca1 -176.19(10) . . . 7_655 no
O5 Ca1 O4 C8 -86.88(12) 4_745 . . . no
O5 Ca1 O4 Ca1 88.70(7) 4_745 . . 7_655 no
O6 Ca1 O4 C8 -48.96(12) 4_745 . . . no
O6 Ca1 O4 Ca1 126.62(6) 4_745 . . 7_655 no
O6 Ca1 O4 C8 -170.30(13) 6_455 . . . no
O6 Ca1 O4 Ca1 5.28(6) 6_455 . . 7_655 no
O4 Ca1 O4 C8 34.04(14) 7_645 . . . no
O4 Ca1 O4 Ca1 -150.39(7) 7_645 . . 7_655 no
O1 Ca1 O5 C9 -70.39(12) . . 4_745 4_745 no
O2 Ca1 O5 C9 172.04(13) . . 4_745 4_745 no
O3 Ca1 O5 C9 81.57(12) . . 4_745 4_745 no
O4 Ca1 O5 C9 132.62(12) . . 4_745 4_745 no
O1 Ca1 O6 C9 100.34(12) . . 4_745 4_745 no
O1 Ca1 O6 Ca1 -85.63(7) . . 4_745 7_645 no
O2 Ca1 O6 C9 -170.38(14) . . 4_745 4_745 no
O2 Ca1 O6 Ca1 3.65(18) . . 4_745 7_645 no
O3 Ca1 O6 C9 -93.33(12) . . 4_745 4_745 no
O3 Ca1 O6 Ca1 80.70(7) . . 4_745 7_645 no
O4 Ca1 O6 C9 -51.55(12) . . 4_745 4_745 no
O4 Ca1 O6 Ca1 122.48(7) . . 4_745 7_645 no
O1 Ca1 O6 C9 20.3(3) . . 6_455 6_455 no
O1 Ca1 O6 Ca1 -173.58(7) . . 6_455 7_655 no
O2 Ca1 O6 C9 -83.5(3) . . 6_455 6_455 no
O2 Ca1 O6 Ca1 82.65(7) . . 6_455 7_655 no
O3 Ca1 O6 C9 -172.5(3) . . 6_455 6_455 no
O3 Ca1 O6 Ca1 -6.36(9) . . 6_455 7_655 no
O4 Ca1 O6 C9 -171.2(3) . . 6_455 6_455 no
O4 Ca1 O6 Ca1 -5.03(6) . . 6_455 7_655 no
O1 Ca1 O4 Ca1 84.53(7) . . 7_645 7_645 no
O2 Ca1 O4 Ca1 -171.45(7) . . 7_645 7_645 no
O3 Ca1 O4 Ca1 -75.08(7) . . 7_645 7_645 no
O4 Ca1 O4 Ca1 -94.98(8) . . 7_645 7_645 no
Ca1 O3 C8 O4 16.0(2) . . . . no
Ca1 O3 C8 C2 -161.02(14) . . . . no
Ca1 O4 C8 O3 -14.85(19) . . . . no
Ca1 O4 C8 C2 162.24(15) . . . . no
Ca1 O5 C9 O6 -2.99(19) 4_755 . . . no
Ca1 O5 C9 C4 174.76(14) 4_755 . . . no
Ca1 O6 C9 O5 3.1(2) 4_755 . . . no
Ca1 O6 C9 C4 -174.76(13) 4_755 . . . no
Ca1 O6 C9 O5 -163.8(2) 6_555 . . . no
Ca1 O6 C9 C4 18.4(4) 6_555 . . . no
C5 N1 C1 C2 -2.5(3) . . . . no
C5 N1 C1 C7 178.83(19) . . . . no
C1 N1 C5 C4 2.7(3) . . . . no
C1 N1 C5 C6 -177.0(2) . . . . no
N1 C1 C2 C3 -0.6(3) . . . . no
N1 C1 C2 C8 177.75(19) . . . . no
C7 C1 C2 C3 177.9(2) . . . . no
C7 C1 C2 C8 -3.7(3) . . . . no
C1 C2 C3 C4 3.7(3) . . . . no
C8 C2 C3 C4 -174.8(2) . . . . no
C1 C2 C8 O3 -44.1(3) . . . . no
C1 C2 C8 O4 138.8(2) . . . . no
C3 C2 C8 O3 134.3(2) . . . . no
C3 C2 C8 O4 -42.9(3) . . . . no
C2 C3 C4 C5 -3.5(3) . . . . no
C2 C3 C4 C9 173.0(2) . . . . no
C3 C4 C5 N1 0.3(3) . . . . no
C3 C4 C5 C6 180.0(2) . . . . no
C9 C4 C5 N1 -176.23(19) . . . . no
C9 C4 C5 C6 3.5(3) . . . . no
C3 C4 C9 O5 88.1(3) . . . . no
C3 C4 C9 O6 -94.0(2) . . . . no
C5 C4 C9 O5 -95.5(3) . . . . no
C5 C4 C9 O6 82.4(3) . . . . no
